data_1568092
loop_
_publ_author_name
'Johnson, Alice'
'Olelewe, Chibuzor'
'Kim, Jong Hyun'
'Northcote-Smith, Joshua'
'Mertens, R. Tyler'
'Passeri, Ginevra'
'Singh, Kuldip'
'Awuah, Samuel G.'
'Suntharalingam, Kogularamanan'

_publ_section_title
;
 The anti-breast cancer stem cell properties of gold(i)-non-steroidal
 anti-inflammatory drug complexes.
;
_journal_issue 3
_journal_name_full 'Chemical science'
_journal_page_first 557
_journal_page_last 565
_journal_paper_doi 10.1039/d2sc04707a
_journal_volume 14
_journal_year 2023
_chemical_formula_moiety 'C32 H25 Au Cl2 N O2 P'
_chemical_formula_sum 'C32 H25 Au Cl2 N O2 P'
_chemical_formula_weight 754.36
_space_group_crystal_system orthorhombic
_space_group_IT_number 61
_space_group_name_Hall '-P 2ac 2ab'
_space_group_name_H-M_alt 'P b c a'
_atom_sites_solution_hydrogens geom
_audit_creation_method SHELXL-2018/3
_audit_update_record
;
2022-05-30 deposited with the CCDC.	2022-12-12 downloaded from the CCDC.
;
_cell_angle_alpha 90
_cell_angle_beta 90
_cell_angle_gamma 90
_cell_formula_units_Z 16
_cell_length_a 11.146(2)
_cell_length_b 24.058(5)
_cell_length_c 42.262(8)
_cell_measurement_reflns_used 878
_cell_measurement_temperature 150(2)
_cell_measurement_theta_max 23.275
_cell_measurement_theta_min 2.233
_cell_volume 11333(4)
_computing_cell_refinement 'Bruker SMART'
_computing_data_collection 'Bruker SMART'
_computing_data_reduction 'Bruker SHELXTL'
_computing_molecular_graphics 'Bruker SHELXTL'
_computing_publication_material 'Bruker SHELXTL'
_computing_structure_refinement 'SHELXL-2018/3 (Sheldrick, 2018)'
_computing_structure_solution 'Bruker SHELXTL'
_diffrn_ambient_temperature 150(2)
_diffrn_measured_fraction_theta_full 1.000
_diffrn_measured_fraction_theta_max 1.000
_diffrn_measurement_device_type 'Bruker Apex 2000 CCD area detector'
_diffrn_measurement_method 'phi and omega scans'
_diffrn_radiation_type MoK\a
_diffrn_radiation_wavelength 0.71073
_diffrn_reflns_av_R_equivalents 0.1412
_diffrn_reflns_av_unetI/netI 0.1067
_diffrn_reflns_Laue_measured_fraction_full 1.000
_diffrn_reflns_Laue_measured_fraction_max 1.000
_diffrn_reflns_limit_h_max 13
_diffrn_reflns_limit_h_min -13
_diffrn_reflns_limit_k_max 29
_diffrn_reflns_limit_k_min -29
_diffrn_reflns_limit_l_max 51
_diffrn_reflns_limit_l_min -52
_diffrn_reflns_number 84598
_diffrn_reflns_point_group_measured_fraction_full 1.000
_diffrn_reflns_point_group_measured_fraction_max 1.000
_diffrn_reflns_theta_full 25.242
_diffrn_reflns_theta_max 25.999
_diffrn_reflns_theta_min 1.693
_exptl_absorpt_coefficient_mu 5.469
_exptl_absorpt_correction_T_max 0.831
_exptl_absorpt_correction_T_min 0.377
_exptl_absorpt_correction_type empirical
_exptl_absorpt_process_details
;
absorption correction based on 15701 reflections(SADABS);Rint 0.1451 before
correction and 0.0664 after.
;
_exptl_crystal_colour colourless
_exptl_crystal_density_diffrn 1.769
_exptl_crystal_description block
_exptl_crystal_F_000 5888
_exptl_crystal_size_max 0.26
_exptl_crystal_size_mid 0.23
_exptl_crystal_size_min 0.10
_refine_diff_density_max 1.493
_refine_diff_density_min -1.286
_refine_diff_density_rms 0.168
_refine_ls_extinction_method none
_refine_ls_goodness_of_fit_ref 1.072
_refine_ls_hydrogen_treatment constr
_refine_ls_matrix_type full
_refine_ls_number_parameters 703
_refine_ls_number_reflns 11132
_refine_ls_number_restraints 74
_refine_ls_restrained_S_all 1.074
_refine_ls_R_factor_all 0.1027
_refine_ls_R_factor_gt 0.0619
_refine_ls_shift/su_max 0.001
_refine_ls_shift/su_mean 0.000
_refine_ls_structure_factor_coef Fsqd
_refine_ls_weighting_details 'w=1/[\s^2^(Fo^2^)+(0.0242P)^2^] where P=(Fo^2^+2Fc^2^)/3'
_refine_ls_weighting_scheme calc
_refine_ls_wR_factor_gt 0.0949
_refine_ls_wR_factor_ref 0.1032
_reflns_Friedel_coverage 0.000
_reflns_number_gt 7642
_reflns_number_total 11132
_reflns_threshold_expression 'I > 2\s(I)'
_cod_data_source_file d2sc04707a2.cif
_cod_data_source_block 21015
_cod_depositor_comments 'Adding full bibliography for 1568086--1568093.cif.'
_cod_database_code 1568092
_shelx_shelxl_version_number 2018/3
_shelx_space_group_comment
; 
The symmetry employed for this shelxl refinement is uniquely defined 
by the following loop, which should always be used as a source of 
symmetry information in preference to the above space-group names. 
They are only intended as comments. 
;

loop_
_space_group_symop_operation_xyz
'x, y, z'
'-x+1/2, -y, z+1/2'
'-x, y+1/2, -z+1/2'
'x+1/2, -y+1/2, -z'
'-x, -y, -z'
'x-1/2, y, -z-1/2'
'x, -y-1/2, z-1/2'
'-x-1/2, y-1/2, z'

loop_
_atom_site_label
_atom_site_type_symbol
_atom_site_fract_x
_atom_site_fract_y
_atom_site_fract_z
_atom_site_U_iso_or_equiv
_atom_site_adp_type
_atom_site_occupancy
_atom_site_site_symmetry_order
_atom_site_calc_flag
_atom_site_refinement_flags_posn
_atom_site_refinement_flags_adp
_atom_site_refinement_flags_occupancy
_atom_site_disorder_assembly
_atom_site_disorder_group
Au1 Au 0.71304(3) 0.96897(2) 0.34661(2) 0.02354(10) Uani 1 1 d . . . . .
Cl1 Cl 1.0118(2) 0.98887(10) 0.38396(6) 0.0365(6) Uani 1 1 d . . . . .
Cl2 Cl 0.9839(3) 1.16729(11) 0.46105(7) 0.0628(9) Uani 1 1 d . . . . .
O1 O 0.7108(5) 1.0246(2) 0.38313(13) 0.0274(15) Uani 1 1 d . . . . .
O2 O 0.5144(6) 1.0174(3) 0.39175(19) 0.057(2) Uani 1 1 d . . . . .
P1 P 0.7359(2) 0.90820(10) 0.30770(6) 0.0235(6) Uani 1 1 d . . . . .
N1 N 0.8838(6) 1.0694(3) 0.42560(17) 0.0241(19) Uani 1 1 d . . . . .
H1 H 0.846086 1.071110 0.407333 0.029 Uiso 1 1 calc R U . . .
C1 C 0.6103(8) 1.0374(4) 0.3973(2) 0.028(2) Uani 1 1 d . . . . .
C2 C 0.6251(8) 1.0836(4) 0.4220(2) 0.031(2) Uani 1 1 d . . . . .
H2A H 0.670267 1.114745 0.412407 0.037 Uiso 1 1 calc R U . . .
H2B H 0.544720 1.097723 0.427911 0.037 Uiso 1 1 calc R U . . .
C3 C 0.6892(8) 1.0652(4) 0.4516(2) 0.029(2) Uani 1 1 d . . . . .
C4 C 0.6251(9) 1.0543(4) 0.4784(3) 0.047(3) Uani 1 1 d . . . . .
H4 H 0.540094 1.056768 0.477423 0.057 Uiso 1 1 calc R U . . .
C5 C 0.6777(11) 1.0396(5) 0.5073(3) 0.056(3) Uani 1 1 d . . . . .
H5 H 0.630520 1.032375 0.525591 0.068 Uiso 1 1 calc R U . . .
C6 C 0.7998(11) 1.0360(4) 0.5081(2) 0.047(3) Uani 1 1 d . . . . .
H6 H 0.838032 1.026550 0.527412 0.056 Uiso 1 1 calc R U . . .
C7 C 0.8689(9) 1.0455(4) 0.4819(2) 0.031(2) Uani 1 1 d . . . . .
H7 H 0.953589 1.041639 0.483221 0.038 Uiso 1 1 calc R U . . .
C8 C 0.8153(8) 1.0611(3) 0.4531(2) 0.024(2) Uani 1 1 d . . . . .
C9 C 1.0077(8) 1.0750(4) 0.4256(2) 0.023(2) Uani 1 1 d . . . . .
C10 C 1.0796(8) 1.0411(4) 0.4067(2) 0.030(2) Uani 1 1 d . . . . .
C11 C 1.2028(9) 1.0477(4) 0.4042(3) 0.049(3) Uani 1 1 d . . . . .
H11 H 1.248552 1.025031 0.390260 0.058 Uiso 1 1 calc R U . . .
C12 C 1.2563(11) 1.0875(5) 0.4221(3) 0.063(4) Uani 1 1 d . U . . .
H12 H 1.341236 1.090790 0.421732 0.076 Uiso 1 1 calc R U . . .
C13 C 1.1926(11) 1.1220(5) 0.4402(3) 0.058(3) Uani 1 1 d . U . . .
H13 H 1.231814 1.149823 0.452345 0.070 Uiso 1 1 calc R U . . .
C14 C 1.0669(10) 1.1168(4) 0.4413(2) 0.043(3) Uani 1 1 d . U . . .
C15 C 0.6125(7) 0.8592(3) 0.3044(2) 0.0201(19) Uani 1 1 d . U . . .
C16 C 0.5420(8) 0.8497(4) 0.3302(2) 0.028(2) Uani 1 1 d . U . . .
H16 H 0.555974 0.869518 0.349251 0.034 Uiso 1 1 calc R U . . .
C17 C 0.4497(8) 0.8110(4) 0.3285(2) 0.037(3) Uani 1 1 d . . . . .
H17 H 0.400639 0.804996 0.346591 0.044 Uiso 1 1 calc R U . . .
C18 C 0.4280(9) 0.7814(4) 0.3017(3) 0.040(3) Uani 1 1 d . . . . .
H18 H 0.364553 0.755065 0.300874 0.048 Uiso 1 1 calc R U . . .
C19 C 0.4999(9) 0.7905(4) 0.2758(2) 0.032(2) Uani 1 1 d . . . . .
H19 H 0.486705 0.769619 0.257028 0.038 Uiso 1 1 calc R U . . .
C20 C 0.5919(8) 0.8299(4) 0.2764(2) 0.026(2) Uani 1 1 d . U . . .
H20 H 0.639524 0.836556 0.258196 0.032 Uiso 1 1 calc R U . . .
C21 C 0.7501(7) 0.9402(4) 0.2689(2) 0.021(2) Uani 1 1 d . . . . .
C22 C 0.6746(8) 0.9841(4) 0.2609(2) 0.033(3) Uani 1 1 d . . . . .
H22 H 0.620800 0.998402 0.276355 0.039 Uiso 1 1 calc R U . . .
C23 C 0.6761(9) 1.0070(4) 0.2315(2) 0.034(3) Uani 1 1 d . . . . .
H23 H 0.623070 1.036625 0.226419 0.041 Uiso 1 1 calc R U . . .
C24 C 0.7540(8) 0.9874(4) 0.2096(2) 0.029(3) Uani 1 1 d . . . . .
H24 H 0.754813 1.003429 0.189028 0.035 Uiso 1 1 calc R U . . .
C25 C 0.8317(9) 0.9446(4) 0.2164(2) 0.038(3) Uani 1 1 d . . . . .
H25 H 0.886421 0.931596 0.200804 0.045 Uiso 1 1 calc R U . . .
C26 C 0.8292(8) 0.9208(4) 0.2463(2) 0.037(3) Uani 1 1 d . . . . .
H26 H 0.882130 0.891123 0.251203 0.045 Uiso 1 1 calc R U . . .
C27 C 0.8700(8) 0.8656(3) 0.31308(19) 0.018(2) Uani 1 1 d . . . . .
C28 C 0.9791(8) 0.8930(4) 0.3183(2) 0.031(2) Uani 1 1 d . . . . .
H28 H 0.981586 0.932497 0.318697 0.037 Uiso 1 1 calc R U . . .
C29 C 1.0833(8) 0.8628(4) 0.3229(3) 0.045(3) Uani 1 1 d . . . . .
H29 H 1.156855 0.881487 0.326761 0.053 Uiso 1 1 calc R U . . .
C30 C 1.0805(9) 0.8063(4) 0.3218(2) 0.034(3) Uani 1 1 d . . . . .
H30 H 1.152135 0.785733 0.325098 0.040 Uiso 1 1 calc R U . . .
C31 C 0.9735(8) 0.7784(4) 0.3158(2) 0.032(2) Uani 1 1 d . . . . .
H31 H 0.972114 0.738981 0.314603 0.038 Uiso 1 1 calc R U . . .
C32 C 0.8683(8) 0.8089(4) 0.3117(2) 0.026(2) Uani 1 1 d . . . . .
H32 H 0.794762 0.790058 0.307817 0.031 Uiso 1 1 calc R U . . .
Au1A Au 0.42403(3) 0.21711(2) 0.39272(2) 0.02613(10) Uani 1 1 d . . . . .
Cl1A Cl 0.8959(2) 0.05792(10) 0.30676(6) 0.0295(6) Uani 1 1 d . . . . .
Cl2A Cl 0.7461(2) 0.22408(11) 0.38377(6) 0.0353(6) Uani 1 1 d . . . . .
O1A O 0.4806(5) 0.1534(3) 0.36412(15) 0.0314(16) Uani 1 1 d . U . . .
O2A O 0.3230(6) 0.1645(3) 0.33201(17) 0.050(2) Uani 1 1 d . U . . .
P1A P 0.38413(19) 0.28476(10) 0.42673(5) 0.0202(5) Uani 1 1 d . . . . .
N1A N 0.7114(6) 0.1345(3) 0.33472(16) 0.0221(17) Uani 1 1 d . . . . .
H1A H 0.657748 0.124458 0.348899 0.027 Uiso 1 1 calc R U . . .
C1A C 0.4154(9) 0.1415(4) 0.3399(2) 0.032(2) Uani 1 1 d . U . . .
C2A C 0.4744(8) 0.0964(4) 0.3183(2) 0.031(2) Uani 1 1 d . U . . .
H2A1 H 0.519561 0.069711 0.331604 0.037 Uiso 1 1 calc R U . . .
H2A2 H 0.411023 0.075571 0.306962 0.037 Uiso 1 1 calc R U . . .
C3A C 0.5590(8) 0.1230(3) 0.2945(2) 0.021(2) Uani 1 1 d . . . . .
C4A C 0.5222(8) 0.1305(4) 0.2640(2) 0.025(2) Uani 1 1 d . . . . .
H4A H 0.443879 0.118921 0.258062 0.030 Uiso 1 1 calc R U . . .
C5A C 0.5951(9) 0.1543(4) 0.2418(2) 0.036(3) Uani 1 1 d . . . . .
H5A H 0.568714 0.158253 0.220577 0.043 Uiso 1 1 calc R U . . .
C6A C 0.7090(8) 0.1729(4) 0.2508(2) 0.030(2) Uani 1 1 d . . . . .
H6A H 0.760345 0.189644 0.235601 0.036 Uiso 1 1 calc R U . . .
C7A C 0.7475(7) 0.1669(4) 0.2820(2) 0.024(2) Uani 1 1 d . . . . .
H7A H 0.823951 0.180355 0.288284 0.029 Uiso 1 1 calc R U . . .
C8A C 0.6732(7) 0.1410(4) 0.3036(2) 0.023(2) Uani 1 1 d . . . . .
C9A C 0.8291(7) 0.1428(4) 0.3450(2) 0.021(2) Uani 1 1 d . . . . .
C10A C 0.9253(8) 0.1118(4) 0.33294(18) 0.021(2) Uani 1 1 d . . . . .
C11A C 1.0429(7) 0.1225(4) 0.3417(2) 0.023(2) Uani 1 1 d . . . . .
H11A H 1.106444 0.102048 0.332298 0.028 Uiso 1 1 calc R U . . .
C12A C 1.0681(8) 0.1627(4) 0.3640(2) 0.031(2) Uani 1 1 d . . . . .
H12A H 1.148604 0.169573 0.370224 0.037 Uiso 1 1 calc R U . . .
C13A C 0.9747(8) 0.1928(4) 0.3771(2) 0.030(2) Uani 1 1 d . . . . .
H13A H 0.990568 0.219860 0.392902 0.036 Uiso 1 1 calc R U . . .
C14A C 0.8594(8) 0.1835(3) 0.3672(2) 0.020(2) Uani 1 1 d . . . . .
C15A C 0.5083(7) 0.3336(3) 0.4298(2) 0.019(2) Uani 1 1 d . . . . .
C16A C 0.5870(8) 0.3392(4) 0.4047(2) 0.025(2) Uani 1 1 d . . . . .
H16A H 0.576123 0.317659 0.386120 0.029 Uiso 1 1 calc R U . . .
C17A C 0.6818(7) 0.3762(4) 0.4067(2) 0.022(2) Uani 1 1 d . . . . .
H17A H 0.737650 0.379169 0.389801 0.027 Uiso 1 1 calc R U . . .
C18A C 0.6944(8) 0.4086(4) 0.4332(2) 0.031(2) Uani 1 1 d . . . . .
H18A H 0.757304 0.435233 0.434046 0.037 Uiso 1 1 calc R U . . .
C19A C 0.6172(8) 0.4032(4) 0.4586(2) 0.032(3) Uani 1 1 d . . . . .
H19A H 0.627924 0.424948 0.477200 0.039 Uiso 1 1 calc R U . . .
C20A C 0.5254(8) 0.3660(4) 0.4564(2) 0.025(2) Uani 1 1 d . . . . .
H20A H 0.471530 0.362144 0.473727 0.030 Uiso 1 1 calc R U . . .
C21A C 0.2506(6) 0.3257(4) 0.4188(2) 0.018(2) Uani 1 1 d D . . . .
C22A C 0.2551(8) 0.3804(4) 0.4109(3) 0.046(3) Uani 1 1 d . . . . .
H22A H 0.330305 0.398501 0.408576 0.056 Uiso 1 1 calc R U . . .
C23A C 0.1492(9) 0.4097(4) 0.4063(3) 0.053(3) Uani 1 1 d . U . . .
H23A H 0.153609 0.447986 0.400929 0.063 Uiso 1 1 calc R U . . .
C24A C 0.0397(8) 0.3856(4) 0.4091(3) 0.042(3) Uani 1 1 d D U . . .
H24A H -0.031670 0.406762 0.406870 0.051 Uiso 1 1 calc R U . . .
C25A C 0.0354(8) 0.3302(4) 0.4153(2) 0.034(2) Uani 1 1 d D U . . .
H25A H -0.040015 0.311937 0.416637 0.041 Uiso 1 1 calc R U . . .
C26A C 0.1400(7) 0.3002(4) 0.4197(2) 0.031(3) Uani 1 1 d D . . . .
H26A H 0.135445 0.261321 0.423396 0.038 Uiso 1 1 calc R U . . .
C27A C 0.3561(8) 0.2588(4) 0.4666(2) 0.026(2) Uani 1 1 d . . . . .
C28A C 0.2764(8) 0.2834(5) 0.4869(2) 0.055(3) Uani 1 1 d . . . . .
H28A H 0.236253 0.316572 0.480841 0.066 Uiso 1 1 calc R U . . .
C29A C 0.2544(10) 0.2600(6) 0.5162(3) 0.073(4) Uani 1 1 d . U . . .
H29A H 0.198154 0.276939 0.530081 0.088 Uiso 1 1 calc R U . . .
C30A C 0.3116(11) 0.2135(6) 0.5254(3) 0.071(3) Uani 1 1 d . U . . .
H30A H 0.293714 0.197648 0.545410 0.086 Uiso 1 1 calc R U . . .
C31A C 0.3938(11) 0.1892(5) 0.5067(3) 0.062(3) Uani 1 1 d . U . . .
H31A H 0.436066 0.157124 0.513639 0.075 Uiso 1 1 calc R U . . .
C32A C 0.4161(10) 0.2122(4) 0.4765(2) 0.048(3) Uani 1 1 d . U . . .
H32A H 0.473316 0.195212 0.462943 0.058 Uiso 1 1 calc R U . . .

loop_
_atom_site_aniso_label
_atom_site_aniso_U_11
_atom_site_aniso_U_22
_atom_site_aniso_U_33
_atom_site_aniso_U_23
_atom_site_aniso_U_13
_atom_site_aniso_U_12
Au1 0.02372(19) 0.0253(2) 0.02162(19) -0.00063(18) -0.00204(17) 0.00033(18)
Cl1 0.0428(15) 0.0306(15) 0.0360(16) -0.0039(12) 0.0031(12) 0.0053(12)
Cl2 0.123(3) 0.0330(17) 0.0327(18) -0.0069(14) -0.0041(18) -0.0198(18)
O1 0.029(3) 0.034(4) 0.019(3) -0.006(3) 0.002(3) 0.000(3)
O2 0.034(4) 0.049(5) 0.088(6) -0.027(5) 0.014(4) -0.016(4)
P1 0.0247(14) 0.0236(14) 0.0221(15) -0.0007(12) -0.0023(11) 0.0017(11)
N1 0.021(4) 0.036(5) 0.015(4) 0.004(4) -0.004(3) -0.001(4)
C1 0.027(6) 0.031(6) 0.026(6) 0.006(5) 0.003(5) 0.000(5)
C2 0.024(5) 0.027(6) 0.040(7) -0.003(5) 0.007(5) 0.004(4)
C3 0.030(6) 0.022(6) 0.035(6) -0.002(5) 0.006(5) 0.005(4)
C4 0.038(7) 0.061(8) 0.043(8) 0.006(6) 0.024(6) -0.001(6)
C5 0.074(9) 0.058(9) 0.037(8) 0.003(6) 0.024(7) 0.007(7)
C6 0.079(9) 0.037(7) 0.024(6) 0.004(5) 0.008(6) -0.001(7)
C7 0.046(6) 0.024(6) 0.024(6) 0.002(5) 0.009(5) 0.002(5)
C8 0.039(6) 0.016(5) 0.019(5) 0.007(4) 0.002(5) 0.001(4)
C9 0.032(6) 0.018(5) 0.019(5) 0.006(4) 0.001(5) -0.009(4)
C10 0.030(5) 0.031(6) 0.028(6) 0.017(5) -0.005(5) -0.003(5)
C11 0.027(6) 0.041(7) 0.078(9) 0.021(6) 0.006(6) 0.006(5)
C12 0.049(7) 0.058(8) 0.082(9) 0.035(7) -0.025(6) -0.023(6)
C13 0.063(7) 0.048(6) 0.064(7) 0.021(5) -0.028(6) -0.033(5)
C14 0.057(6) 0.030(6) 0.041(6) 0.010(5) -0.023(6) -0.015(5)
C15 0.024(4) 0.011(4) 0.025(5) 0.006(4) -0.007(4) 0.004(3)
C16 0.028(5) 0.024(5) 0.033(6) 0.000(4) -0.002(4) -0.004(4)
C17 0.030(6) 0.055(7) 0.026(6) 0.014(5) 0.001(5) -0.011(5)
C18 0.035(6) 0.033(6) 0.052(7) 0.009(6) -0.013(6) -0.006(5)
C19 0.043(6) 0.025(6) 0.027(6) -0.009(5) -0.011(5) -0.006(5)
C20 0.026(5) 0.026(5) 0.027(5) 0.000(4) 0.000(4) -0.001(4)
C21 0.016(5) 0.017(5) 0.030(6) -0.005(4) 0.001(4) -0.004(4)
C22 0.038(6) 0.039(7) 0.021(6) 0.000(5) -0.008(5) 0.008(5)
C23 0.053(7) 0.022(6) 0.028(6) 0.001(5) -0.009(5) 0.011(5)
C24 0.036(6) 0.039(7) 0.012(5) 0.010(5) -0.002(4) -0.016(5)
C25 0.039(6) 0.043(7) 0.031(7) 0.001(5) 0.008(5) 0.013(5)
C26 0.038(6) 0.040(7) 0.034(7) 0.006(5) 0.000(5) 0.011(5)
C27 0.028(5) 0.017(5) 0.008(5) 0.002(4) -0.003(4) -0.003(4)
C28 0.032(6) 0.022(6) 0.039(7) 0.004(5) -0.001(5) 0.005(5)
C29 0.015(5) 0.040(7) 0.078(9) 0.005(6) 0.000(6) -0.010(5)
C30 0.029(6) 0.028(6) 0.044(7) 0.000(5) 0.008(5) 0.010(5)
C31 0.043(6) 0.018(6) 0.035(6) -0.003(5) -0.005(5) 0.008(5)
C32 0.027(5) 0.025(6) 0.026(6) 0.005(5) -0.007(4) -0.008(4)
Au1A 0.02270(19) 0.0259(2) 0.0299(2) -0.00640(19) 0.00162(19) -0.00268(17)
Cl1A 0.0339(14) 0.0274(14) 0.0271(14) -0.0030(11) 0.0034(11) 0.0010(11)
Cl2A 0.0304(13) 0.0388(16) 0.0367(15) -0.0115(13) -0.0002(11) 0.0040(11)
O1A 0.024(3) 0.038(4) 0.032(4) -0.009(3) 0.005(3) -0.002(3)
O2A 0.026(4) 0.072(6) 0.051(5) -0.017(4) -0.003(4) 0.007(4)
P1A 0.0194(12) 0.0242(14) 0.0171(13) -0.0004(11) 0.0018(10) 0.0008(11)
N1A 0.019(4) 0.031(5) 0.016(4) 0.005(3) 0.001(4) -0.009(4)
C1A 0.020(4) 0.038(5) 0.037(5) -0.005(4) 0.010(4) -0.013(4)
C2A 0.026(5) 0.035(5) 0.033(6) -0.016(5) -0.007(4) -0.008(4)
C3A 0.025(5) 0.018(5) 0.021(5) -0.007(4) 0.004(4) 0.000(4)
C4A 0.029(6) 0.023(6) 0.023(6) -0.013(5) -0.009(5) 0.008(4)
C5A 0.046(7) 0.035(6) 0.028(6) -0.013(5) -0.016(5) 0.020(5)
C6A 0.038(6) 0.025(6) 0.028(6) -0.001(5) 0.007(6) 0.014(5)
C7A 0.015(5) 0.028(6) 0.030(6) 0.001(5) 0.002(4) 0.002(4)
C8A 0.022(5) 0.024(5) 0.022(6) -0.007(4) -0.005(4) 0.004(4)
C9A 0.012(4) 0.027(5) 0.024(5) 0.003(5) -0.007(4) 0.001(4)
C10A 0.030(5) 0.027(5) 0.006(5) 0.005(4) -0.003(4) -0.002(5)
C11A 0.019(5) 0.033(6) 0.017(5) 0.010(5) 0.004(4) 0.002(4)
C12A 0.026(5) 0.035(6) 0.032(6) 0.003(5) -0.009(5) -0.003(5)
C13A 0.029(6) 0.033(6) 0.029(6) 0.008(5) -0.001(5) -0.008(5)
C14A 0.026(5) 0.018(5) 0.016(5) 0.002(4) -0.003(4) 0.002(4)
C15A 0.020(5) 0.016(5) 0.020(5) 0.004(4) -0.002(4) 0.003(4)
C16A 0.026(5) 0.028(6) 0.020(5) -0.004(4) -0.008(4) 0.010(5)
C17A 0.019(5) 0.021(5) 0.027(6) 0.012(4) 0.008(4) -0.002(4)
C18A 0.028(6) 0.024(6) 0.041(7) 0.007(5) -0.012(5) -0.010(5)
C19A 0.040(6) 0.024(6) 0.033(6) -0.010(5) -0.002(5) -0.010(5)
C20A 0.034(6) 0.026(6) 0.014(5) -0.001(4) 0.013(4) 0.001(5)
C21A 0.015(5) 0.026(6) 0.014(5) -0.007(4) 0.001(4) -0.006(4)
C22A 0.020(6) 0.039(7) 0.079(9) 0.012(7) -0.017(5) -0.013(5)
C23A 0.039(6) 0.030(6) 0.088(8) 0.001(6) -0.023(6) 0.008(5)
C24A 0.023(5) 0.041(5) 0.063(6) -0.013(5) -0.021(5) 0.011(4)
C25A 0.017(5) 0.047(6) 0.038(6) -0.002(5) -0.008(4) -0.002(5)
C26A 0.038(6) 0.029(6) 0.027(6) 0.009(5) -0.013(5) -0.008(5)
C27A 0.024(5) 0.029(6) 0.026(6) 0.013(5) -0.012(5) -0.011(5)
C28A 0.023(6) 0.108(11) 0.033(7) 0.022(7) 0.004(5) 0.008(7)
C29A 0.042(7) 0.127(10) 0.050(7) 0.034(7) -0.002(6) -0.021(7)
C30A 0.058(7) 0.101(8) 0.055(7) 0.039(6) -0.014(5) -0.043(6)
C31A 0.070(7) 0.058(7) 0.058(7) 0.024(5) -0.037(6) -0.028(6)
C32A 0.055(6) 0.049(6) 0.041(6) 0.005(5) -0.028(6) -0.026(6)

loop_
_atom_type_symbol
_atom_type_description
_atom_type_scat_dispersion_real
_atom_type_scat_dispersion_imag
_atom_type_scat_source
C C 0.0033 0.0016 'International Tables Vol C Tables 4.2.6.8 and 6.1.1.4'
H H 0.0000 0.0000 'International Tables Vol C Tables 4.2.6.8 and 6.1.1.4'
N N 0.0061 0.0033 'International Tables Vol C Tables 4.2.6.8 and 6.1.1.4'
O O 0.0106 0.0060 'International Tables Vol C Tables 4.2.6.8 and 6.1.1.4'
P P 0.1023 0.0942 'International Tables Vol C Tables 4.2.6.8 and 6.1.1.4'
Cl Cl 0.1484 0.1585 'International Tables Vol C Tables 4.2.6.8 and 6.1.1.4'
Au Au -2.0133 8.8022 'International Tables Vol C Tables 4.2.6.8 and 6.1.1.4'

loop_
_geom_angle_atom_site_label_1
_geom_angle_atom_site_label_2
_geom_angle_atom_site_label_3
_geom_angle
_geom_angle_site_symmetry_1
_geom_angle_site_symmetry_3
_geom_angle_publ_flag
O1 Au1 P1 174.06(18) . . ?
C1 O1 Au1 120.6(6) . . ?
C15 P1 C21 105.8(4) . . ?
C15 P1 C27 105.3(4) . . ?
C21 P1 C27 106.2(4) . . ?
C15 P1 Au1 113.4(3) . . ?
C21 P1 Au1 113.6(3) . . ?
C27 P1 Au1 111.9(3) . . ?
C9 N1 C8 123.7(7) . . ?
C9 N1 H1 118.2 . . ?
C8 N1 H1 118.2 . . ?
O2 C1 O1 125.8(9) . . ?
O2 C1 C2 121.3(9) . . ?
O1 C1 C2 112.9(8) . . ?
C3 C2 C1 113.8(8) . . ?
C3 C2 H2A 108.8 . . ?
C1 C2 H2A 108.8 . . ?
C3 C2 H2B 108.8 . . ?
C1 C2 H2B 108.8 . . ?
H2A C2 H2B 107.7 . . ?
C4 C3 C8 118.1(9) . . ?
C4 C3 C2 119.8(9) . . ?
C8 C3 C2 122.0(8) . . ?
C3 C4 C5 123.6(10) . . ?
C3 C4 H4 118.2 . . ?
C5 C4 H4 118.2 . . ?
C6 C5 C4 117.0(10) . . ?
C6 C5 H5 121.5 . . ?
C4 C5 H5 121.5 . . ?
C5 C6 C7 122.3(11) . . ?
C5 C6 H6 118.9 . . ?
C7 C6 H6 118.9 . . ?
C6 C7 C8 120.3(10) . . ?
C6 C7 H7 119.8 . . ?
C8 C7 H7 119.8 . . ?
N1 C8 C7 121.5(8) . . ?
N1 C8 C3 119.7(8) . . ?
C7 C8 C3 118.7(8) . . ?
C14 C9 N1 123.4(9) . . ?
C14 C9 C10 115.4(9) . . ?
N1 C9 C10 120.9(8) . . ?
C11 C10 C9 123.0(10) . . ?
C11 C10 Cl1 117.9(8) . . ?
C9 C10 Cl1 119.1(7) . . ?
C12 C11 C10 118.3(11) . . ?
C12 C11 H11 120.9 . . ?
C10 C11 H11 120.9 . . ?
C13 C12 C11 121.6(12) . . ?
C13 C12 H12 119.2 . . ?
C11 C12 H12 119.2 . . ?
C12 C13 C14 119.6(12) . . ?
C12 C13 H13 120.2 . . ?
C14 C13 H13 120.2 . . ?
C9 C14 C13 121.9(11) . . ?
C9 C14 Cl2 119.1(8) . . ?
C13 C14 Cl2 118.9(9) . . ?
C16 C15 C20 119.8(8) . . ?
C16 C15 P1 119.1(7) . . ?
C20 C15 P1 121.1(7) . . ?
C15 C16 C17 120.0(9) . . ?
C15 C16 H16 120.0 . . ?
C17 C16 H16 120.0 . . ?
C18 C17 C16 121.6(10) . . ?
C18 C17 H17 119.2 . . ?
C16 C17 H17 119.2 . . ?
C17 C18 C19 118.5(10) . . ?
C17 C18 H18 120.8 . . ?
C19 C18 H18 120.8 . . ?
C18 C19 C20 121.4(9) . . ?
C18 C19 H19 119.3 . . ?
C20 C19 H19 119.3 . . ?
C19 C20 C15 118.7(9) . . ?
C19 C20 H20 120.6 . . ?
C15 C20 H20 120.6 . . ?
C26 C21 C22 118.3(9) . . ?
C26 C21 P1 122.5(7) . . ?
C22 C21 P1 119.1(7) . . ?
C23 C22 C21 121.4(9) . . ?
C23 C22 H22 119.3 . . ?
C21 C22 H22 119.3 . . ?
C24 C23 C22 119.5(9) . . ?
C24 C23 H23 120.3 . . ?
C22 C23 H23 120.3 . . ?
C23 C24 C25 121.4(9) . . ?
C23 C24 H24 119.3 . . ?
C25 C24 H24 119.3 . . ?
C24 C25 C26 119.1(9) . . ?
C24 C25 H25 120.5 . . ?
C26 C25 H25 120.5 . . ?
C21 C26 C25 120.3(9) . . ?
C21 C26 H26 119.9 . . ?
C25 C26 H26 119.9 . . ?
C32 C27 C28 119.4(8) . . ?
C32 C27 P1 122.9(7) . . ?
C28 C27 P1 117.7(6) . . ?
C29 C28 C27 120.1(9) . . ?
C29 C28 H28 119.9 . . ?
C27 C28 H28 119.9 . . ?
C30 C29 C28 120.1(9) . . ?
C30 C29 H29 119.9 . . ?
C28 C29 H29 119.9 . . ?
C29 C30 C31 120.5(9) . . ?
C29 C30 H30 119.7 . . ?
C31 C30 H30 119.7 . . ?
C30 C31 C32 119.4(9) . . ?
C30 C31 H31 120.3 . . ?
C32 C31 H31 120.3 . . ?
C27 C32 C31 120.5(9) . . ?
C27 C32 H32 119.7 . . ?
C31 C32 H32 119.7 . . ?
O1A Au1A P1A 172.94(18) . . ?
C1A O1A Au1A 117.5(6) . . ?
C21A P1A C15A 106.6(4) . . ?
C21A P1A C27A 102.4(4) . . ?
C15A P1A C27A 106.6(4) . . ?
C21A P1A Au1A 116.3(3) . . ?
C15A P1A Au1A 111.6(3) . . ?
C27A P1A Au1A 112.5(3) . . ?
C8A N1A C9A 124.4(7) . . ?
C8A N1A H1A 117.8 . . ?
C9A N1A H1A 117.8 . . ?
O2A C1A O1A 126.4(9) . . ?
O2A C1A C2A 120.9(9) . . ?
O1A C1A C2A 112.4(8) . . ?
C3A C2A C1A 110.8(7) . . ?
C3A C2A H2A1 109.5 . . ?
C1A C2A H2A1 109.5 . . ?
C3A C2A H2A2 109.5 . . ?
C1A C2A H2A2 109.5 . . ?
H2A1 C2A H2A2 108.1 . . ?
C4A C3A C8A 119.6(8) . . ?
C4A C3A C2A 119.6(8) . . ?
C8A C3A C2A 120.7(8) . . ?
C3A C4A C5A 121.6(9) . . ?
C3A C4A H4A 119.2 . . ?
C5A C4A H4A 119.2 . . ?
C4A C5A C6A 119.2(9) . . ?
C4A C5A H5A 120.4 . . ?
C6A C5A H5A 120.4 . . ?
C7A C6A C5A 120.2(9) . . ?
C7A C6A H6A 119.9 . . ?
C5A C6A H6A 119.9 . . ?
C8A C7A C6A 119.2(8) . . ?
C8A C7A H7A 120.4 . . ?
C6A C7A H7A 120.4 . . ?
C7A C8A N1A 119.5(8) . . ?
C7A C8A C3A 120.1(8) . . ?
N1A C8A C3A 120.3(8) . . ?
N1A C9A C14A 122.3(8) . . ?
N1A C9A C10A 122.1(8) . . ?
C14A C9A C10A 115.5(8) . . ?
C11A C10A C9A 121.9(8) . . ?
C11A C10A Cl1A 119.2(7) . . ?
C9A C10A Cl1A 118.9(7) . . ?
C12A C11A C10A 120.4(8) . . ?
C12A C11A H11A 119.8 . . ?
C10A C11A H11A 119.8 . . ?
C11A C12A C13A 119.1(9) . . ?
C11A C12A H12A 120.4 . . ?
C13A C12A H12A 120.4 . . ?
C14A C13A C12A 119.8(9) . . ?
C14A C13A H13A 120.1 . . ?
C12A C13A H13A 120.1 . . ?
C13A C14A C9A 123.1(8) . . ?
C13A C14A Cl2A 117.7(7) . . ?
C9A C14A Cl2A 119.2(7) . . ?
C16A C15A C20A 118.8(8) . . ?
C16A C15A P1A 119.5(7) . . ?
C20A C15A P1A 121.7(7) . . ?
C15A C16A C17A 120.1(8) . . ?
C15A C16A H16A 119.9 . . ?
C17A C16A H16A 119.9 . . ?
C18A C17A C16A 119.6(8) . . ?
C18A C17A H17A 120.2 . . ?
C16A C17A H17A 120.2 . . ?
C17A C18A C19A 121.2(9) . . ?
C17A C18A H18A 119.4 . . ?
C19A C18A H18A 119.4 . . ?
C20A C19A C18A 118.4(9) . . ?
C20A C19A H19A 120.8 . . ?
C18A C19A H19A 120.8 . . ?
C19A C20A C15A 121.9(8) . . ?
C19A C20A H20A 119.0 . . ?
C15A C20A H20A 119.0 . . ?
C22A C21A C26A 118.1(8) . . ?
C22A C21A P1A 122.7(6) . . ?
C26A C21A P1A 119.2(7) . . ?
C21A C22A C23A 119.7(9) . . ?
C21A C22A H22A 120.2 . . ?
C23A C22A H22A 120.2 . . ?
C24A C23A C22A 122.3(10) . . ?
C24A C23A H23A 118.8 . . ?
C22A C23A H23A 118.8 . . ?
C23A C24A C25A 117.9(9) . . ?
C23A C24A H24A 121.0 . . ?
C25A C24A H24A 121.0 . . ?
C24A C25A C26A 120.5(9) . . ?
C24A C25A H25A 119.8 . . ?
C26A C25A H25A 119.8 . . ?
C21A C26A C25A 121.3(8) . . ?
C21A C26A H26A 119.4 . . ?
C25A C26A H26A 119.4 . . ?
C28A C27A C32A 118.5(10) . . ?
C28A C27A P1A 122.9(8) . . ?
C32A C27A P1A 118.6(8) . . ?
C27A C28A C29A 120.0(12) . . ?
C27A C28A H28A 120.0 . . ?
C29A C28A H28A 120.0 . . ?
C30A C29A C28A 120.8(14) . . ?
C30A C29A H29A 119.6 . . ?
C28A C29A H29A 119.6 . . ?
C29A C30A C31A 121.1(13) . . ?
C29A C30A H30A 119.4 . . ?
C31A C30A H30A 119.4 . . ?
C30A C31A C32A 118.6(13) . . ?
C30A C31A H31A 120.7 . . ?
C32A C31A H31A 120.7 . . ?
C27A C32A C31A 120.8(12) . . ?
C27A C32A H32A 119.6 . . ?
C31A C32A H32A 119.6 . . ?

loop_
_geom_bond_atom_site_label_1
_geom_bond_atom_site_label_2
_geom_bond_distance
_geom_bond_site_symmetry_2
_geom_bond_publ_flag
Au1 O1 2.044(6) . ?
Au1 P1 2.215(3) . ?
Cl1 C10 1.752(10) . ?
Cl2 C14 1.741(11) . ?
O1 C1 1.305(10) . ?
O2 C1 1.195(10) . ?
P1 C15 1.817(9) . ?
P1 C21 1.818(10) . ?
P1 C27 1.827(9) . ?
N1 C9 1.387(10) . ?
N1 C8 1.403(10) . ?
N1 H1 0.8800 . ?
C1 C2 1.537(12) . ?
C2 C3 1.505(12) . ?
C2 H2A 0.9900 . ?
C2 H2B 0.9900 . ?
C3 C4 1.366(12) . ?
C3 C8 1.411(12) . ?
C4 C5 1.401(14) . ?
C4 H4 0.9500 . ?
C5 C6 1.363(14) . ?
C5 H5 0.9500 . ?
C6 C7 1.366(12) . ?
C6 H6 0.9500 . ?
C7 C8 1.409(12) . ?
C7 H7 0.9500 . ?
C9 C14 1.373(12) . ?
C9 C10 1.397(12) . ?
C10 C11 1.386(12) . ?
C11 C12 1.359(15) . ?
C11 H11 0.9500 . ?
C12 C13 1.334(16) . ?
C12 H12 0.9500 . ?
C13 C14 1.407(14) . ?
C13 H13 0.9500 . ?
C15 C16 1.360(12) . ?
C15 C20 1.397(11) . ?
C16 C17 1.390(12) . ?
C16 H16 0.9500 . ?
C17 C18 1.361(13) . ?
C17 H17 0.9500 . ?
C18 C19 1.375(13) . ?
C18 H18 0.9500 . ?
C19 C20 1.395(12) . ?
C19 H19 0.9500 . ?
C20 H20 0.9500 . ?
C21 C26 1.381(12) . ?
C21 C22 1.394(12) . ?
C22 C23 1.359(12) . ?
C22 H22 0.9500 . ?
C23 C24 1.357(12) . ?
C23 H23 0.9500 . ?
C24 C25 1.374(12) . ?
C24 H24 0.9500 . ?
C25 C26 1.388(12) . ?
C25 H25 0.9500 . ?
C26 H26 0.9500 . ?
C27 C32 1.365(11) . ?
C27 C28 1.401(11) . ?
C28 C29 1.384(12) . ?
C28 H28 0.9500 . ?
C29 C30 1.360(12) . ?
C29 H29 0.9500 . ?
C30 C31 1.392(12) . ?
C30 H30 0.9500 . ?
C31 C32 1.394(11) . ?
C31 H31 0.9500 . ?
C32 H32 0.9500 . ?
Au1A O1A 2.050(6) . ?
Au1A P1A 2.216(2) . ?
Cl1A C10A 1.735(9) . ?
Cl2A C14A 1.743(9) . ?
O1A C1A 1.289(11) . ?
O2A C1A 1.216(11) . ?
P1A C21A 1.815(8) . ?
P1A C15A 1.820(9) . ?
P1A C27A 1.822(9) . ?
N1A C8A 1.392(10) . ?
N1A C9A 1.396(9) . ?
N1A H1A 0.8800 . ?
C1A C2A 1.562(12) . ?
C2A C3A 1.523(11) . ?
C2A H2A1 0.9900 . ?
C2A H2A2 0.9900 . ?
C3A C4A 1.362(11) . ?
C3A C8A 1.398(11) . ?
C4A C5A 1.367(12) . ?
C4A H4A 0.9500 . ?
C5A C6A 1.398(12) . ?
C5A H5A 0.9500 . ?
C6A C7A 1.393(12) . ?
C6A H6A 0.9500 . ?
C7A C8A 1.381(11) . ?
C7A H7A 0.9500 . ?
C9A C14A 1.399(11) . ?
C9A C10A 1.402(11) . ?
C10A C11A 1.386(11) . ?
C11A C12A 1.377(12) . ?
C11A H11A 0.9500 . ?
C12A C13A 1.385(12) . ?
C12A H12A 0.9500 . ?
C13A C14A 1.370(11) . ?
C13A H13A 0.9500 . ?
C15A C16A 1.382(11) . ?
C15A C20A 1.383(11) . ?
C16A C17A 1.383(11) . ?
C16A H16A 0.9500 . ?
C17A C18A 1.371(12) . ?
C17A H17A 0.9500 . ?
C18A C19A 1.385(12) . ?
C18A H18A 0.9500 . ?
C19A C20A 1.364(11) . ?
C19A H19A 0.9500 . ?
C20A H20A 0.9500 . ?
C21A C22A 1.359(12) . ?
C21A C26A 1.377(8) . ?
C22A C23A 1.388(12) . ?
C22A H22A 0.9500 . ?
C23A C24A 1.356(13) . ?
C23A H23A 0.9500 . ?
C24A C25A 1.359(8) . ?
C24A H24A 0.9500 . ?
C25A C26A 1.384(11) . ?
C25A H25A 0.9500 . ?
C26A H26A 0.9500 . ?
C27A C28A 1.370(13) . ?
C27A C32A 1.372(13) . ?
C28A C29A 1.384(14) . ?
C28A H28A 0.9500 . ?
C29A C30A 1.343(16) . ?
C29A H29A 0.9500 . ?
C30A C31A 1.344(16) . ?
C30A H30A 0.9500 . ?
C31A C32A 1.413(14) . ?
C31A H31A 0.9500 . ?
C32A H32A 0.9500 . ?

loop_
_geom_hbond_atom_site_label_D
_geom_hbond_atom_site_label_H
_geom_hbond_atom_site_label_A
_geom_hbond_distance_DH
_geom_hbond_distance_HA
_geom_hbond_distance_DA
_geom_hbond_angle_DHA
_geom_hbond_site_symmetry_A
_geom_hbond_publ_flag
N1 H1 O1 0.88 2.14 2.846(9) 137.0 . yes
N1A H1A O1A 0.88 2.19 2.892(9) 136.5 . yes

loop_
_geom_torsion_atom_site_label_1
_geom_torsion_atom_site_label_2
_geom_torsion_atom_site_label_3
_geom_torsion_atom_site_label_4
_geom_torsion
_geom_torsion_site_symmetry_1
_geom_torsion_site_symmetry_2
_geom_torsion_site_symmetry_3
_geom_torsion_site_symmetry_4
_geom_torsion_publ_flag
Au1 O1 C1 O2 3.2(13) . . . . ?
Au1 O1 C1 C2 -174.9(5) . . . . ?
O2 C1 C2 C3 109.3(11) . . . . ?
O1 C1 C2 C3 -72.5(10) . . . . ?
C1 C2 C3 C4 -102.3(10) . . . . ?
C1 C2 C3 C8 80.4(11) . . . . ?
C8 C3 C4 C5 0.5(16) . . . . ?
C2 C3 C4 C5 -176.9(10) . . . . ?
C3 C4 C5 C6 -0.3(17) . . . . ?
C4 C5 C6 C7 -0.8(16) . . . . ?
C5 C6 C7 C8 1.7(15) . . . . ?
C9 N1 C8 C7 -14.4(13) . . . . ?
C9 N1 C8 C3 169.2(8) . . . . ?
C6 C7 C8 N1 -177.9(8) . . . . ?
C6 C7 C8 C3 -1.5(13) . . . . ?
C4 C3 C8 N1 176.9(9) . . . . ?
C2 C3 C8 N1 -5.8(13) . . . . ?
C4 C3 C8 C7 0.4(13) . . . . ?
C2 C3 C8 C7 177.7(8) . . . . ?
C8 N1 C9 C14 -60.9(12) . . . . ?
C8 N1 C9 C10 125.9(9) . . . . ?
C14 C9 C10 C11 1.5(13) . . . . ?
N1 C9 C10 C11 175.2(8) . . . . ?
C14 C9 C10 Cl1 -176.5(7) . . . . ?
N1 C9 C10 Cl1 -2.8(12) . . . . ?
C9 C10 C11 C12 3.0(15) . . . . ?
Cl1 C10 C11 C12 -178.9(8) . . . . ?
C10 C11 C12 C13 -4.3(17) . . . . ?
C11 C12 C13 C14 1.0(19) . . . . ?
N1 C9 C14 C13 -178.5(9) . . . . ?
C10 C9 C14 C13 -5.0(14) . . . . ?
N1 C9 C14 Cl2 -2.5(13) . . . . ?
C10 C9 C14 Cl2 171.0(7) . . . . ?
C12 C13 C14 C9 3.9(17) . . . . ?
C12 C13 C14 Cl2 -172.0(9) . . . . ?
C21 P1 C15 C16 -147.6(7) . . . . ?
C27 P1 C15 C16 100.2(7) . . . . ?
Au1 P1 C15 C16 -22.4(8) . . . . ?
C21 P1 C15 C20 34.8(8) . . . . ?
C27 P1 C15 C20 -77.4(8) . . . . ?
Au1 P1 C15 C20 160.0(6) . . . . ?
C20 C15 C16 C17 -0.1(13) . . . . ?
P1 C15 C16 C17 -177.8(7) . . . . ?
C15 C16 C17 C18 0.7(15) . . . . ?
C16 C17 C18 C19 0.0(15) . . . . ?
C17 C18 C19 C20 -1.3(15) . . . . ?
C18 C19 C20 C15 1.8(14) . . . . ?
C16 C15 C20 C19 -1.1(13) . . . . ?
P1 C15 C20 C19 176.5(6) . . . . ?
C15 P1 C21 C26 -94.7(8) . . . . ?
C27 P1 C21 C26 16.9(9) . . . . ?
Au1 P1 C21 C26 140.3(7) . . . . ?
C15 P1 C21 C22 82.1(8) . . . . ?
C27 P1 C21 C22 -166.3(7) . . . . ?
Au1 P1 C21 C22 -43.0(8) . . . . ?
C26 C21 C22 C23 1.3(14) . . . . ?
P1 C21 C22 C23 -175.6(7) . . . . ?
C21 C22 C23 C24 -1.0(15) . . . . ?
C22 C23 C24 C25 -0.1(15) . . . . ?
C23 C24 C25 C26 0.8(15) . . . . ?
C22 C21 C26 C25 -0.6(14) . . . . ?
P1 C21 C26 C25 176.2(7) . . . . ?
C24 C25 C26 C21 -0.4(15) . . . . ?
C15 P1 C27 C32 5.1(9) . . . . ?
C21 P1 C27 C32 -106.8(8) . . . . ?
Au1 P1 C27 C32 128.8(7) . . . . ?
C15 P1 C27 C28 -176.1(7) . . . . ?
C21 P1 C27 C28 72.0(8) . . . . ?
Au1 P1 C27 C28 -52.4(7) . . . . ?
C32 C27 C28 C29 -1.9(14) . . . . ?
P1 C27 C28 C29 179.3(8) . . . . ?
C27 C28 C29 C30 1.1(15) . . . . ?
C28 C29 C30 C31 0.5(16) . . . . ?
C29 C30 C31 C32 -1.4(15) . . . . ?
C28 C27 C32 C31 1.0(13) . . . . ?
P1 C27 C32 C31 179.7(7) . . . . ?
C30 C31 C32 C27 0.7(14) . . . . ?
Au1A O1A C1A O2A 0.5(13) . . . . ?
Au1A O1A C1A C2A 174.4(5) . . . . ?
O2A C1A C2A C3A 87.8(11) . . . . ?
O1A C1A C2A C3A -86.5(10) . . . . ?
C1A C2A C3A C4A -101.1(10) . . . . ?
C1A C2A C3A C8A 77.5(10) . . . . ?
C8A C3A C4A C5A 1.3(13) . . . . ?
C2A C3A C4A C5A 179.9(8) . . . . ?
C3A C4A C5A C6A -1.8(14) . . . . ?
C4A C5A C6A C7A 0.3(13) . . . . ?
C5A C6A C7A C8A 1.8(13) . . . . ?
C6A C7A C8A N1A 179.5(8) . . . . ?
C6A C7A C8A C3A -2.3(13) . . . . ?
C9A N1A C8A C7A -12.6(13) . . . . ?
C9A N1A C8A C3A 169.3(8) . . . . ?
C4A C3A C8A C7A 0.8(13) . . . . ?
C2A C3A C8A C7A -177.8(8) . . . . ?
C4A C3A C8A N1A 179.0(8) . . . . ?
C2A C3A C8A N1A 0.3(13) . . . . ?
C8A N1A C9A C14A 118.0(10) . . . . ?
C8A N1A C9A C10A -60.1(12) . . . . ?
N1A C9A C10A C11A 175.9(8) . . . . ?
C14A C9A C10A C11A -2.4(12) . . . . ?
N1A C9A C10A Cl1A -5.0(12) . . . . ?
C14A C9A C10A Cl1A 176.7(6) . . . . ?
C9A C10A C11A C12A 3.3(13) . . . . ?
Cl1A C10A C11A C12A -175.9(7) . . . . ?
C10A C11A C12A C13A -1.1(14) . . . . ?
C11A C12A C13A C14A -1.8(14) . . . . ?
C12A C13A C14A C9A 2.7(14) . . . . ?
C12A C13A C14A Cl2A -178.2(7) . . . . ?
N1A C9A C14A C13A -178.9(8) . . . . ?
C10A C9A C14A C13A -0.6(13) . . . . ?
N1A C9A C14A Cl2A 2.1(12) . . . . ?
C10A C9A C14A Cl2A -179.6(6) . . . . ?
C21A P1A C15A C16A -102.9(7) . . . . ?
C27A P1A C15A C16A 148.2(7) . . . . ?
Au1A P1A C15A C16A 25.1(8) . . . . ?
C21A P1A C15A C20A 76.3(8) . . . . ?
C27A P1A C15A C20A -32.6(8) . . . . ?
Au1A P1A C15A C20A -155.7(6) . . . . ?
C20A C15A C16A C17A 0.7(13) . . . . ?
P1A C15A C16A C17A 180.0(6) . . . . ?
C15A C16A C17A C18A -2.3(13) . . . . ?
C16A C17A C18A C19A 2.9(14) . . . . ?
C17A C18A C19A C20A -2.0(14) . . . . ?
C18A C19A C20A C15A 0.4(14) . . . . ?
C16A C15A C20A C19A 0.2(13) . . . . ?
P1A C15A C20A C19A -179.0(7) . . . . ?
C15A P1A C21A C22A 11.3(10) . . . . ?
C27A P1A C21A C22A 123.1(9) . . . . ?
Au1A P1A C21A C22A -113.8(8) . . . . ?
C15A P1A C21A C26A -171.1(7) . . . . ?
C27A P1A C21A C26A -59.3(8) . . . . ?
Au1A P1A C21A C26A 63.8(8) . . . . ?
C26A C21A C22A C23A 4.6(16) . . . . ?
P1A C21A C22A C23A -177.7(8) . . . . ?
C21A C22A C23A C24A -0.5(18) . . . . ?
C22A C23A C24A C25A -3.1(17) . . . . ?
C23A C24A C25A C26A 2.4(16) . . . . ?
C22A C21A C26A C25A -5.3(14) . . . . ?
P1A C21A C26A C25A 176.9(7) . . . . ?
C24A C25A C26A C21A 1.8(15) . . . . ?
C21A P1A C27A C28A -20.8(9) . . . . ?
C15A P1A C27A C28A 91.0(9) . . . . ?
Au1A P1A C27A C28A -146.4(8) . . . . ?
C21A P1A C27A C32A 158.3(7) . . . . ?
C15A P1A C27A C32A -89.9(8) . . . . ?
Au1A P1A C27A C32A 32.7(8) . . . . ?
C32A C27A C28A C29A -2.6(16) . . . . ?
P1A C27A C28A C29A 176.6(8) . . . . ?
C27A C28A C29A C30A 1.0(18) . . . . ?
C28A C29A C30A C31A 2(2) . . . . ?
C29A C30A C31A C32A -2.3(18) . . . . ?
C28A C27A C32A C31A 1.8(14) . . . . ?
P1A C27A C32A C31A -177.4(7) . . . . ?
C30A C31A C32A C27A 0.7(16) . . . . ?
